data_6000288
loop_
_publ_author_name
'Bataille, T.'
'Auffredic, J. P.'
'Louer, D.'

_publ_section_title
;
 Ab initio structure determination and dehydration dynamics of
 YK(C2O4)(2).4H(2)O studied by X-ray powder diffraction
;
_journal_name_full 'Chemistry of Materials'
_journal_page_first 1559
_journal_page_last 1567
_journal_paper_doi 10.1021/cm981155x
_journal_volume 11
_journal_year 1999
_chemical_formula_sum 'C4 H8 K O12 Y'
_space_group_IT_number 88
_space_group_name_Hall '-I 4ad'
_space_group_name_H-M_alt 'I 41/a :2'
_cell_angle_alpha 90.000
_cell_angle_beta 90.000
_cell_angle_gamma 90.000
_cell_formula_units_Z 4
_cell_length_a 11.4612(8)
_cell_length_b 11.4612(8)
_cell_length_c 8.9040(8)
_cell_volume 1169.62
_diffrn_radiation_wavelength 1.5406
_refine_ls_number_parameters 19
_refine_ls_number_reflns 614
_cod_depositor_comments
;
 Adding the _atom_site_type_symbol data item.

 Antanas Vaitkus,
 2017-01-18
;
_cod_original_sg_symbol_H-M 'I 41/a'
_cod_database_code 6000288

loop_
_space_group_symop_operation_xyz
x,y,z
-y+3/4,x+1/4,z+1/4
-x+1/2,-y,z+1/2
y+3/4,-x+3/4,z+3/4
-x,-y,-z
y-3/4,-x-1/4,-z-1/4
x-1/2,y,-z-1/2
-y-3/4,x-3/4,-z-3/4
x+1/2,y+1/2,z+1/2
-y+5/4,x+3/4,z+3/4
-x+1,-y+1/2,z+1
y+5/4,-x+5/4,z+5/4
-x+1/2,-y+1/2,-z+1/2
y-1/4,-x+1/4,-z+1/4
x,y+1/2,-z
-y-1/4,x-1/4,-z-1/4

loop_
_atom_site_label
_atom_site_type_symbol
_atom_site_symmetry_multiplicity
_atom_site_Wyckoff_symbol
_atom_site_fract_x
_atom_site_fract_y
_atom_site_fract_z
_atom_site_B_iso_or_equiv
Y Y 4 b 0 0.25 0.625 1.14(3)
K K 4 a 0 0.25 0.125 2.17(8)
O1 O 16 f 0.1985(4) 0.2579(8) 0.5660(5) 1.7(1)
O2 O 16 f 0.1177(3) 0.2357(7) 0.8444(5) 1.0(1)
C C 16 f 0.2735(6) 0.248(2) 0.6695(7) 1.3(2)
Ow O 16 f 0.2958(5) 0.3913(5) 0.3311(7) 3.9(2)
H1 H 16 f 0.2509 0.3410 0.3852 4.0
H2 H 16 f 0.2475 0.4136 0.2529 4.0
